data_4319225
loop_
_publ_author_name
'Timo Hatanp\"a\"a'
'Jarno Kansikas'
'Ilpo Mutikainen'
'Markku Leskel\"a'

_publ_section_title
;
 Ancillary Ligand Effect on the Properties of "Mg(thd)2" and Crystal
 Structures of [Mg(thd)2(ethylenediamine)]2, [Mg(thd)2(tmeda)], and
 [Mg(thd)2(trien)]1
;
_journal_name_full 'Inorganic Chemistry'
_journal_page_first 788
_journal_page_last 794
_journal_paper_doi 10.1021/ic000310i
_journal_volume 40
_journal_year 2001
_chemical_formula_sum 'C28 H54 Mg N2 O4'
_chemical_formula_weight 507.04
_chemical_melting_point 425.15
_chemical_name_common
;
 Bis(2,2,6,6-tetramethyl-3,5-heptanedionate)magnesium(II)
 (N,N,N',N'-tetramethylethylenediamine)
;
_chemical_name_systematic
; 
 Bis(2,2,6,6-tetramethyl-3,5-heptanedionate)magnesium(II)
 (1,2-Bis(dimethylamino)ethane) 
;
_space_group_IT_number 14
_symmetry_cell_setting monoclinic
_symmetry_space_group_name_Hall '-P 2yn'
_symmetry_space_group_name_H-M 'P 1 21/n 1'
_atom_sites_solution_hydrogens geom
_atom_sites_solution_primary direct
_atom_sites_solution_secondary difmap
_audit_creation_method SHELXL-97
_cell_angle_alpha 90.000(5)
_cell_angle_beta 93.250(5)
_cell_angle_gamma 90.000(5)
_cell_formula_units_Z 4
_cell_length_a 10.091(4)
_cell_length_b 19.133(5)
_cell_length_c 17.021(5)
_cell_measurement_reflns_used 25
_cell_measurement_temperature 193(2)
_cell_measurement_theta_max 10
_cell_measurement_theta_min 3
_cell_volume 3281.0(18)
_computing_cell_refinement 'MSC/AFC Diffractometer Control Software'
_computing_data_collection 'MSC/AFC Diffractometer Control Software'
_computing_data_reduction 'TEXSAN (Molecular Structure Corporation)'
_computing_molecular_graphics SHELXTL/PC
_computing_publication_material 'SHELXL-97 (Sheldrick, 1997)'
_computing_structure_refinement 'SHELXL-97 (Sheldrick, 1997)'
_computing_structure_solution 'SHELXS-97 (Sheldrick, 1990)'
_diffrn_ambient_temperature 193(2)
_diffrn_measured_fraction_theta_full 0.671
_diffrn_measured_fraction_theta_max 0.671
_diffrn_measurement_device_type 'Rigaku AFC7S'
_diffrn_measurement_method \w/2\q
_diffrn_radiation_monochromator graphite
_diffrn_radiation_source 'fine-focus sealed tube'
_diffrn_radiation_type MoK\a
_diffrn_radiation_wavelength 0.71073
_diffrn_reflns_av_R_equivalents 0.0000
_diffrn_reflns_av_sigmaI/netI 0.0934
_diffrn_reflns_limit_h_max 13
_diffrn_reflns_limit_h_min 0
_diffrn_reflns_limit_k_max 18
_diffrn_reflns_limit_k_min 0
_diffrn_reflns_limit_l_max 22
_diffrn_reflns_limit_l_min -23
_diffrn_reflns_number 5936
_diffrn_reflns_theta_full 28.85
_diffrn_reflns_theta_max 28.85
_diffrn_reflns_theta_min 2.13
_diffrn_standards_decay_% 0.4
_diffrn_standards_interval_count 200
_diffrn_standards_number 3
_exptl_absorpt_coefficient_mu 0.084
_exptl_absorpt_correction_type none
_exptl_crystal_colour Colourless
_exptl_crystal_density_diffrn 1.026
_exptl_crystal_density_method 'not measured'
_exptl_crystal_description Prismatic
_exptl_crystal_F_000 1120
_exptl_crystal_size_max 0.20
_exptl_crystal_size_mid 0.16
_exptl_crystal_size_min 0.12
_refine_diff_density_max 0.583
_refine_diff_density_min -0.341
_refine_diff_density_rms 0.066
_refine_ls_extinction_coef 0.101(8)
_refine_ls_extinction_expression Fc^*^=kFc[1+0.001xFc^2^\l^3^/sin(2\q)]^-1/4^
_refine_ls_extinction_method SHELXL
_refine_ls_goodness_of_fit_ref 0.933
_refine_ls_hydrogen_treatment mixed
_refine_ls_matrix_type full
_refine_ls_number_parameters 326
_refine_ls_number_reflns 5936
_refine_ls_number_restraints 0
_refine_ls_restrained_S_all 0.933
_refine_ls_R_factor_all 0.1135
_refine_ls_R_factor_gt 0.0746
_refine_ls_shift/su_max 0.884
_refine_ls_shift/su_mean 0.118
_refine_ls_structure_factor_coef Fsqd
_refine_ls_weighting_details 'w=1/[\s^2^(Fo^2^)+(0.1370P)^2^+0.0000P] where P=(Fo^2^+2Fc^2^)/3'
_refine_ls_weighting_scheme calc
_refine_ls_wR_factor_gt 0.1975
_refine_ls_wR_factor_ref 0.2163
_reflns_number_gt 3423
_reflns_number_total 5936
_reflns_threshold_expression >2sigma(I)
_cod_data_source_file ic000310i_2.cif
_cod_data_source_block 5
_cod_depositor_comments
;
The following automatic conversions were performed:

'_symmetry_cell_setting' value 'Monoclinic' changed to 'monoclinic'
according to the built-in table from CIF Core dictionary named
'cif_core.dic' version 2.4.1 from
2010-06-29.

'_exptl_absorpt_correction_type' value 'None' changed to
'none' according to the built-in table from CIF Core dictionary named
'cif_core.dic' version 2.4.1 from 2010-06-29.

Automatic conversion script
Id: cif_fix_values 1646 2011-03-28 12:23:43Z adriana 

The following automatic conversions were performed:

'_refine_ls_weighting_scheme' value 'calc
w=1/[\s^2^(Fo^2^)+(0.1370P)^2^+0.0000P] where P=(Fo^2^+2Fc^2^)/3' was
changed to 'calc'. New tag '_refine_ls_weighting_details' was
created. The value of the new tag was set to
'w=1/[\s^2^(Fo^2^)+(0.1370P)^2^+0.0000P] where P=(Fo^2^+2Fc^2^)/3'.

Automatic conversion script
Id: cif_fix_values 3143 2015-03-26 13:38:13Z robertas 
;
_cod_database_code 4319225

loop_
_symmetry_equiv_pos_as_xyz
'x, y, z'
'-x+1/2, y+1/2, -z+1/2'
'-x, -y, -z'
'x-1/2, -y-1/2, z-1/2'

loop_
_atom_site_label
_atom_site_type_symbol
_atom_site_fract_x
_atom_site_fract_y
_atom_site_fract_z
_atom_site_U_iso_or_equiv
_atom_site_adp_type
_atom_site_occupancy
_atom_site_calc_flag
_atom_site_refinement_flags
_atom_site_disorder_assembly
_atom_site_disorder_group
Mg Mg 0.20337(8) 0.11197(5) 0.30053(5) 0.0325(3) Uani 1 d . . .
N1 N 0.3182(3) 0.05275(14) 0.39711(14) 0.0526(7) Uani 1 d . . .
N2 N 0.3951(2) 0.17639(15) 0.31180(17) 0.0562(8) Uani 1 d . . .
C1 C 0.4298(5) 0.0987(3) 0.4216(3) 0.1093(17) Uani 1 d . . .
H1A H 0.3981 0.1334 0.4593 0.131 Uiso 1 calc R . .
H1B H 0.4988 0.0700 0.4500 0.131 Uiso 1 calc R . .
C2 C 0.4898(4) 0.1351(3) 0.3601(3) 0.1089(17) Uani 1 d . . .
H2A H 0.5331 0.1009 0.3262 0.131 Uiso 1 calc R . .
H2B H 0.5595 0.1664 0.3834 0.131 Uiso 1 calc R . .
C3 C 0.2392(5) 0.0414(2) 0.4643(2) 0.0839(13) Uani 1 d . . .
H3A H 0.2918 0.0158 0.5050 0.126 Uiso 1 calc R . .
H3B H 0.1600 0.0142 0.4481 0.126 Uiso 1 calc R . .
H3C H 0.2123 0.0866 0.4854 0.126 Uiso 1 calc R . .
C4 C 0.3625(5) -0.0135(2) 0.3686(2) 0.1025(18) Uani 1 d . . .
H4A H 0.4120 -0.0384 0.4113 0.154 Uiso 1 calc R . .
H4B H 0.4203 -0.0059 0.3251 0.154 Uiso 1 calc R . .
H4C H 0.2856 -0.0415 0.3502 0.154 Uiso 1 calc R . .
C5 C 0.4524(4) 0.1865(3) 0.2354(3) 0.0998(16) Uani 1 d . . .
H5A H 0.5339 0.2142 0.2425 0.150 Uiso 1 calc R . .
H5B H 0.3886 0.2111 0.1998 0.150 Uiso 1 calc R . .
H5C H 0.4731 0.1409 0.2129 0.150 Uiso 1 calc R . .
C6 C 0.3693(4) 0.2446(2) 0.3453(3) 0.0841(13) Uani 1 d . . .
H6A H 0.4519 0.2716 0.3497 0.126 Uiso 1 calc R . .
H6B H 0.3350 0.2387 0.3976 0.126 Uiso 1 calc R . .
H6C H 0.3036 0.2695 0.3111 0.126 Uiso 1 calc R . .
O11 O 0.27816(18) 0.05302(10) 0.21553(11) 0.0409(5) Uani 1 d . . .
O12 O 0.05405(19) 0.04316(11) 0.29931(11) 0.0445(6) Uani 1 d . . .
O21 O 0.11401(17) 0.16903(9) 0.38214(10) 0.0364(5) Uani 1 d . . .
O22 O 0.12717(19) 0.18009(10) 0.22198(11) 0.0424(5) Uani 1 d . . .
C101 C 0.2906(3) -0.01253(18) 0.09928(19) 0.0571(9) Uani 1 d . . .
C102 C 0.2155(3) 0.01040(16) 0.16999(15) 0.0404(7) Uani 1 d . . .
C103 C 0.0896(3) -0.01480(16) 0.18179(17) 0.0483(8) Uani 1 d . . .
H10A H 0.0511 -0.0459 0.1434 0.058 Uiso 1 calc R . .
C104 C 0.0148(3) 0.00185(15) 0.24580(17) 0.0438(7) Uani 1 d . . .
C105 C -0.1199(4) -0.0303(2) 0.2554(2) 0.0809(14) Uani 1 d . . .
C106 C 0.3159(6) 0.0514(2) 0.0516(3) 0.120(2) Uani 1 d . . .
H10E H 0.3657 0.0856 0.0844 0.180 Uiso 1 calc R . .
H10F H 0.2310 0.0718 0.0324 0.180 Uiso 1 calc R . .
H10G H 0.3675 0.0386 0.0067 0.180 Uiso 1 calc R . .
C107 C 0.2134(5) -0.0649(2) 0.0455(3) 0.1021(16) Uani 1 d . . .
H10H H 0.2669 -0.0775 0.0013 0.153 Uiso 1 calc R . .
H10I H 0.1300 -0.0436 0.0253 0.153 Uiso 1 calc R . .
H10J H 0.1941 -0.1070 0.0756 0.153 Uiso 1 calc R . .
C108 C 0.4145(5) -0.0488(3) 0.1303(3) 0.125(2) Uani 1 d . . .
H10K H 0.4667 -0.0171 0.1649 0.187 Uiso 1 calc R . .
H10L H 0.4670 -0.0628 0.0862 0.187 Uiso 1 calc R . .
H10M H 0.3906 -0.0904 0.1599 0.187 Uiso 1 calc R . .
C109 C -0.1675(4) -0.0825(2) 0.1947(2) 0.0928(15) Uani 1 d . A 1
H10N H -0.1100 -0.1239 0.1981 0.139 Uiso 1 calc R A 1
H10O H -0.1647 -0.0617 0.1423 0.139 Uiso 1 calc R A 1
H10P H -0.2588 -0.0962 0.2042 0.139 Uiso 1 calc R A 1
C110 C -0.2188(5) 0.0307(5) 0.2476(9) 0.272(7) Uani 1 d . A 1
H11A H -0.3090 0.0130 0.2529 0.408 Uiso 1 calc R A 1
H11B H -0.2129 0.0528 0.1960 0.408 Uiso 1 calc R A 1
H11C H -0.1974 0.0651 0.2891 0.408 Uiso 1 calc R A 1
C121 C -0.1605(13) -0.0356(9) 0.3308(7) 0.114(5) Uani 0.50 d P A 2
H12D H -0.1119 -0.0735 0.3583 0.171 Uiso 0.50 calc PR A 2
H12E H -0.2559 -0.0455 0.3292 0.171 Uiso 0.50 calc PR A 2
H12F H -0.1427 0.0086 0.3587 0.171 Uiso 0.50 calc PR A 2
C111 C -0.0814(13) -0.0823(8) 0.3345(7) 0.120(5) Uani 0.50 d P A 1
H11D H -0.0168 -0.1177 0.3202 0.180 Uiso 0.50 calc PR A 1
H11E H -0.1620 -0.1055 0.3508 0.180 Uiso 0.50 calc PR A 1
H11F H -0.0434 -0.0538 0.3779 0.180 Uiso 0.50 calc PR A 1
C201 C -0.0619(3) 0.22405(16) 0.44435(16) 0.0433(8) Uani 1 d . . .
C202 C 0.0137(2) 0.20757(14) 0.37035(15) 0.0344(6) Uani 1 d . . .
C203 C -0.0311(3) 0.23328(16) 0.29718(16) 0.0426(7) Uani 1 d . . .
H20G H -0.1075 0.2624 0.2949 0.051 Uiso 1 calc R . .
C204 C 0.0285(3) 0.21911(15) 0.22703(16) 0.0401(7) Uani 1 d . . .
C205 C -0.0244(4) 0.2506(2) 0.14924(19) 0.0656(11) Uani 1 d . . .
C206 C -0.1720(4) 0.27761(19) 0.4310(2) 0.0667(11) Uani 1 d . . .
H10B H -0.2154 0.2854 0.4803 0.100 Uiso 1 calc R . .
H10C H -0.2373 0.2603 0.3908 0.100 Uiso 1 calc R . .
H10D H -0.1343 0.3217 0.4132 0.100 Uiso 1 calc R . .
C207 C -0.1212(4) 0.15574(18) 0.4703(2) 0.0699(11) Uani 1 d . . .
H20H H -0.1703 0.1636 0.5175 0.105 Uiso 1 calc R . .
H20I H -0.0500 0.1218 0.4820 0.105 Uiso 1 calc R . .
H20J H -0.1817 0.1376 0.4281 0.105 Uiso 1 calc R . .
C208 C 0.0386(4) 0.2512(2) 0.5072(2) 0.0771(12) Uani 1 d . . .
H20K H -0.0067 0.2619 0.5552 0.116 Uiso 1 calc R . .
H20L H 0.0808 0.2936 0.4882 0.116 Uiso 1 calc R . .
H20M H 0.1065 0.2154 0.5188 0.116 Uiso 1 calc R . .
C209 C -0.1190(7) 0.3090(3) 0.1561(3) 0.163(3) Uani 1 d . . .
H20N H -0.1988 0.2920 0.1802 0.245 Uiso 1 calc R . .
H20O H -0.1434 0.3276 0.1036 0.245 Uiso 1 calc R . .
H20P H -0.0776 0.3459 0.1889 0.245 Uiso 1 calc R . .
C210 C 0.0995(7) 0.2830(4) 0.1108(4) 0.186(4) Uani 1 d . . .
H21G H 0.0715 0.3045 0.0604 0.279 Uiso 1 calc R . .
H21H H 0.1644 0.2460 0.1022 0.279 Uiso 1 calc R . .
H21I H 0.1400 0.3185 0.1460 0.279 Uiso 1 calc R . .
C211 C -0.0641(10) 0.1966(3) 0.0962(3) 0.200(5) Uani 1 d . . .
H21J H -0.1417 0.1726 0.1153 0.300 Uiso 1 calc R . .
H21K H 0.0088 0.1632 0.0923 0.300 Uiso 1 calc R . .
H21L H -0.0868 0.2167 0.0442 0.300 Uiso 1 calc R . .

loop_
_atom_site_aniso_label
_atom_site_aniso_U_11
_atom_site_aniso_U_22
_atom_site_aniso_U_33
_atom_site_aniso_U_23
_atom_site_aniso_U_13
_atom_site_aniso_U_12
Mg 0.0293(5) 0.0356(7) 0.0323(5) -0.0004(4) -0.0001(3) 0.0054(4)
N1 0.0623(17) 0.052(2) 0.0417(14) 0.0036(12) -0.0093(12) 0.0222(14)
N2 0.0386(13) 0.064(2) 0.0663(17) -0.0083(15) 0.0019(12) -0.0091(13)
C1 0.080(3) 0.151(5) 0.091(3) 0.016(3) -0.052(3) 0.008(3)
C2 0.047(2) 0.129(4) 0.146(5) 0.011(4) -0.034(3) -0.006(3)
C3 0.114(3) 0.090(3) 0.048(2) 0.028(2) 0.003(2) 0.041(3)
C4 0.153(4) 0.089(4) 0.062(2) 0.007(2) -0.019(3) 0.077(3)
C5 0.077(3) 0.117(4) 0.110(4) -0.033(3) 0.045(3) -0.048(3)
C6 0.074(3) 0.068(3) 0.112(3) -0.030(2) 0.019(2) -0.032(2)
O11 0.0375(10) 0.0440(14) 0.0418(11) -0.0030(9) 0.0066(8) 0.0072(9)
O12 0.0488(11) 0.0455(14) 0.0404(11) -0.0127(10) 0.0139(9) -0.0105(9)
O21 0.0401(10) 0.0355(13) 0.0334(9) -0.0018(8) 0.0011(7) 0.0059(8)
O22 0.0480(11) 0.0431(14) 0.0366(10) 0.0043(9) 0.0060(8) 0.0155(9)
C101 0.067(2) 0.058(3) 0.0482(18) -0.0090(16) 0.0228(15) 0.0078(17)
C102 0.0540(17) 0.035(2) 0.0330(14) -0.0017(12) 0.0090(12) 0.0110(14)
C103 0.0568(18) 0.046(2) 0.0434(16) -0.0136(14) 0.0099(13) -0.0077(15)
C104 0.0513(17) 0.035(2) 0.0466(17) -0.0054(14) 0.0115(13) -0.0064(14)
C105 0.073(3) 0.084(3) 0.090(3) -0.044(2) 0.037(2) -0.046(2)
C106 0.193(6) 0.098(4) 0.078(3) 0.010(3) 0.084(4) 0.002(4)
C107 0.116(4) 0.119(4) 0.075(3) -0.053(3) 0.039(3) -0.012(3)
C108 0.099(4) 0.178(6) 0.099(4) -0.035(4) 0.025(3) 0.072(4)
C109 0.083(3) 0.110(4) 0.087(3) -0.043(3) 0.021(2) -0.044(3)
C110 0.048(3) 0.204(8) 0.57(2) -0.218(11) 0.063(7) -0.032(4)
C121 0.103(9) 0.157(14) 0.088(8) -0.053(9) 0.054(7) -0.080(9)
C111 0.116(10) 0.159(14) 0.083(7) 0.038(8) -0.001(7) -0.090(9)
C201 0.0513(17) 0.039(2) 0.0411(15) -0.0018(13) 0.0116(13) 0.0039(14)
C202 0.0345(14) 0.0304(18) 0.0386(14) -0.0063(12) 0.0036(11) -0.0001(12)
C203 0.0413(15) 0.045(2) 0.0418(15) 0.0002(13) 0.0038(12) 0.0155(13)
C204 0.0468(16) 0.032(2) 0.0406(15) 0.0014(13) -0.0012(12) 0.0110(13)
C205 0.093(3) 0.064(3) 0.0389(17) 0.0081(16) -0.0004(17) 0.040(2)
C206 0.074(2) 0.061(3) 0.069(2) -0.0022(19) 0.0323(18) 0.0213(19)
C207 0.075(2) 0.059(3) 0.080(2) 0.0150(19) 0.040(2) 0.0078(19)
C208 0.086(3) 0.101(3) 0.0449(19) -0.0268(19) 0.0073(17) 0.008(2)
C209 0.225(7) 0.199(6) 0.066(3) 0.039(3) 0.014(4) 0.153(6)
C210 0.160(6) 0.265(9) 0.139(5) 0.141(6) 0.068(5) 0.099(6)
C211 0.379(12) 0.114(5) 0.090(4) -0.018(4) -0.133(6) 0.063(6)

loop_
_atom_type_symbol
_atom_type_description
_atom_type_scat_dispersion_real
_atom_type_scat_dispersion_imag
_atom_type_scat_source
C C 0.0033 0.0016 'International Tables Vol C Tables 4.2.6.8 and 6.1.1.4'
H H 0.0000 0.0000 'International Tables Vol C Tables 4.2.6.8 and 6.1.1.4'
O O 0.0106 0.0060 'International Tables Vol C Tables 4.2.6.8 and 6.1.1.4'
N N 0.0061 0.0033 'International Tables Vol C Tables 4.2.6.8 and 6.1.1.4'
Mg Mg 0.0486 0.0363 'International Tables Vol C Tables 4.2.6.8 and 6.1.1.4'

loop_
_geom_angle_atom_site_label_1
_geom_angle_atom_site_label_2
_geom_angle_atom_site_label_3
_geom_angle
_geom_angle_site_symmetry_1
_geom_angle_site_symmetry_3
_geom_angle_publ_flag
O22 Mg O12 99.32(9) . . ?
O22 Mg O11 91.74(8) . . ?
O12 Mg O11 86.37(8) . . ?
O22 Mg O21 86.41(8) . . ?
O12 Mg O21 89.86(8) . . ?
O11 Mg O21 175.48(8) . . ?
O22 Mg N1 168.27(10) . . ?
O12 Mg N1 91.85(10) . . ?
O11 Mg N1 92.54(9) . . ?
O21 Mg N1 90.07(9) . . ?
O22 Mg N2 89.78(10) . . ?
O12 Mg N2 170.52(10) . . ?
O11 Mg N2 90.71(10) . . ?
O21 Mg N2 93.40(10) . . ?
N1 Mg N2 79.25(11) . . ?
C4 N1 C3 109.3(3) . . ?
C4 N1 C1 112.0(4) . . ?
C3 N1 C1 108.2(3) . . ?
C4 N1 Mg 110.7(2) . . ?
C3 N1 Mg 111.6(2) . . ?
C1 N1 Mg 105.0(2) . . ?
C6 N2 C2 113.1(4) . . ?
C6 N2 C5 108.5(3) . . ?
C2 N2 C5 107.0(4) . . ?
C6 N2 Mg 110.3(2) . . ?
C2 N2 Mg 106.2(2) . . ?
C5 N2 Mg 111.8(2) . . ?
C2 C1 N1 115.9(4) . . ?
C1 C2 N2 112.9(4) . . ?
C102 O11 Mg 127.20(17) . . ?
C104 O12 Mg 129.03(18) . . ?
C202 O21 Mg 126.39(16) . . ?
C204 O22 Mg 128.55(18) . . ?
C106 C101 C108 113.9(4) . . ?
C106 C101 C102 107.5(3) . . ?
C108 C101 C102 107.3(3) . . ?
C106 C101 C107 107.8(4) . . ?
C108 C101 C107 106.9(3) . . ?
C102 C101 C107 113.6(3) . . ?
O11 C102 C103 124.4(2) . . ?
O11 C102 C101 114.5(3) . . ?
C103 C102 C101 121.1(3) . . ?
C102 C103 C104 125.1(3) . . ?
O12 C104 C103 123.2(3) . . ?
O12 C104 C105 115.3(3) . . ?
C103 C104 C105 121.4(3) . . ?
C121 C105 C109 119.7(6) . . ?
C121 C105 C104 116.7(6) . . ?
C109 C105 C104 116.9(3) . . ?
C121 C105 C110 84.8(8) . . ?
C109 C105 C110 105.5(5) . . ?
C104 C105 C110 105.4(4) . . ?
C121 C105 C111 44.3(7) . . ?
C109 C105 C111 101.9(6) . . ?
C104 C105 C111 99.1(5) . . ?
C110 C105 C111 129.1(8) . . ?
C207 C201 C206 109.2(3) . . ?
C207 C201 C208 110.4(3) . . ?
C206 C201 C208 109.1(3) . . ?
C207 C201 C202 106.5(2) . . ?
C206 C201 C202 114.0(2) . . ?
C208 C201 C202 107.6(2) . . ?
O21 C202 C203 124.6(2) . . ?
O21 C202 C201 114.8(2) . . ?
C203 C202 C201 120.6(2) . . ?
C202 C203 C204 124.3(3) . . ?
O22 C204 C203 124.0(2) . . ?
O22 C204 C205 114.7(2) . . ?
C203 C204 C205 121.4(3) . . ?
C211 C205 C209 116.2(5) . . ?
C211 C205 C204 109.8(3) . . ?
C209 C205 C204 115.3(3) . . ?
C211 C205 C210 103.0(5) . . ?
C209 C205 C210 105.6(4) . . ?
C204 C205 C210 105.6(3) . . ?

loop_
_geom_bond_atom_site_label_1
_geom_bond_atom_site_label_2
_geom_bond_distance
_geom_bond_site_symmetry_2
_geom_bond_publ_flag
Mg O22 1.990(2) . ?
Mg O12 2.000(2) . ?
Mg O11 2.015(2) . ?
Mg O21 2.0190(19) . ?
Mg N1 2.261(2) . ?
Mg N2 2.293(3) . ?
N1 C4 1.438(4) . ?
N1 C3 1.447(5) . ?
N1 C1 1.470(5) . ?
N2 C6 1.454(4) . ?
N2 C2 1.458(5) . ?
N2 C5 1.465(5) . ?
C1 C2 1.421(7) . ?
O11 C102 1.269(3) . ?
O12 C104 1.253(3) . ?
O21 C202 1.259(3) . ?
O22 C204 1.252(3) . ?
C101 C106 1.498(5) . ?
C101 C108 1.499(6) . ?
C101 C102 1.523(4) . ?
C101 C107 1.540(5) . ?
C102 C103 1.384(4) . ?
C103 C104 1.397(4) . ?
C104 C105 1.510(4) . ?
C105 C121 1.373(11) . ?
C105 C109 1.496(5) . ?
C105 C110 1.536(10) . ?
C105 C111 1.701(12) . ?
C201 C207 1.513(4) . ?
C201 C206 1.519(4) . ?
C201 C208 1.524(5) . ?
C201 C202 1.542(4) . ?
C202 C203 1.391(4) . ?
C203 C204 1.394(4) . ?
C204 C205 1.524(4) . ?
C205 C211 1.415(6) . ?
C205 C209 1.477(6) . ?
C205 C210 1.571(7) . ?
